data_2018293
loop_
_publ_author_name
'Chaplin, Adrian B.'
'Weller, Andrew S.'

_publ_section_title
;
 A rhodium(III) complex of the linear diborazine
 H~3~B&#x00B7;NMe~2~BH~2~&#x00B7;NMe~2~H: an intermediate in the
 dehydrocoupling of H~3~B&#x00B7;NMe~2~H
;
_journal_coeditor_code OV3008
_journal_issue 11
_journal_name_full 'Acta Crystallographica Section C'
_journal_page_first m355
_journal_page_last m358
_journal_paper_doi 10.1107/S0108270111043447
_journal_volume 67
_journal_year 2011
_chemical_formula_iupac '[Rh H2 (C9 H21 P)2 (C4 H18 B2 N2)] (C32 H12 B F24)'
_chemical_formula_moiety 'C22 H62 B2 N2 P2 Rh +, C32 H12 B F24 -'
_chemical_formula_sum 'C54 H74 B3 F24 N2 P2 Rh'
_chemical_formula_weight 1404.43
_chemical_name_systematic
;
(dimethylamine--dimethylaminoborane--borane-
\k^2^<i>H</i>,<i>H</i>')dihydridobis(triisopropylphosphane-
\k<i>P</i>)rhodium(III) tetrakis[3,5-bis(trifluoromethyl)phenyl]borate
;
_space_group_IT_number 2
_symmetry_cell_setting triclinic
_symmetry_space_group_name_Hall '-P 1'
_symmetry_space_group_name_H-M 'P -1'
_atom_sites_solution_hydrogens geom
_atom_sites_solution_primary direct
_atom_sites_solution_secondary difmap
_cell_angle_alpha 73.0175(6)
_cell_angle_beta 76.4127(5)
_cell_angle_gamma 86.6877(6)
_cell_formula_units_Z 2
_cell_length_a 12.8309(2)
_cell_length_b 14.0813(2)
_cell_length_c 19.1638(3)
_cell_measurement_reflns_used 12596
_cell_measurement_temperature 150(2)
_cell_measurement_theta_max 27.485
_cell_measurement_theta_min 2.910
_cell_volume 3218.56(9)
_computing_cell_refinement 'DENZO/SCALEPACK (Otwinowski & Minor, 1997)'
_computing_data_collection 'COLLECT (Nonius, 1998)'
_computing_data_reduction 'DENZO/SCALEPACK (Otwinowski & Minor, 1997)'
_computing_molecular_graphics 'ORTEP-3 (Farrugia, 1997)'
_computing_publication_material 'publCIF (Westrip, 2010)'
_computing_structure_refinement 'SHELXL97 (Sheldrick, 2008)'
_computing_structure_solution 'SIR2004 (Burla <i>et al.</i>, 2005)'
_diffrn_ambient_temperature 150(2)
_diffrn_detector_area_resol_mean 9
_diffrn_measured_fraction_theta_full 0.989
_diffrn_measured_fraction_theta_max 0.989
_diffrn_measurement_device '95mm CCD camera on \k-goniostat'
_diffrn_measurement_device_type 'Nonius KappaCCD area-detector'
_diffrn_measurement_method CCD
_diffrn_radiation_monochromator 'horizonally mounted graphite crystal'
_diffrn_radiation_source 'fine-focus sealed tube'
_diffrn_radiation_type MoK\a
_diffrn_radiation_wavelength 0.71073
_diffrn_reflns_av_R_equivalents 0.0175
_diffrn_reflns_av_sigmaI/netI 0.0411
_diffrn_reflns_limit_h_max 15
_diffrn_reflns_limit_h_min -16
_diffrn_reflns_limit_k_max 18
_diffrn_reflns_limit_k_min -17
_diffrn_reflns_limit_l_max 24
_diffrn_reflns_limit_l_min -24
_diffrn_reflns_number 24556
_diffrn_reflns_theta_full 27.46
_diffrn_reflns_theta_max 27.46
_diffrn_reflns_theta_min 3.27
_exptl_absorpt_coefficient_mu 0.421
_exptl_absorpt_correction_T_max 1.0
_exptl_absorpt_correction_T_min 0.92
_exptl_absorpt_correction_type multi-scan
_exptl_absorpt_process_details '(DENZO/SCALEPACK; Otwinowski & Minor, 1997)'
_exptl_crystal_colour colourless
_exptl_crystal_density_diffrn 1.449
_exptl_crystal_density_method 'not measured'
_exptl_crystal_description block
_exptl_crystal_F_000 1436
_exptl_crystal_size_max 0.22
_exptl_crystal_size_mid 0.10
_exptl_crystal_size_min 0.10
_refine_diff_density_max 0.804
_refine_diff_density_min -0.689
_refine_ls_extinction_method none
_refine_ls_goodness_of_fit_ref 1.015
_refine_ls_hydrogen_treatment mixed
_refine_ls_matrix_type full
_refine_ls_number_parameters 1069
_refine_ls_number_reflns 14566
_refine_ls_number_restraints 1142
_refine_ls_restrained_S_all 1.146
_refine_ls_R_factor_all 0.0612
_refine_ls_R_factor_gt 0.0472
_refine_ls_shift/su_max 0.000
_refine_ls_shift/su_mean 0.000
_refine_ls_structure_factor_coef Fsqd
_refine_ls_weighting_details 'calc w=1/[\s^2^(Fo^2^)+(0.0589P)^2^+3.3702P] where P=(Fo^2^+2Fc^2^)/3'
_refine_ls_weighting_scheme calc
_refine_ls_wR_factor_gt 0.1192
_refine_ls_wR_factor_ref 0.1293
_reflns_number_gt 11987
_reflns_number_total 14566
_reflns_threshold_expression I>2\s(I)
_cod_data_source_file ov3008.cif
_cod_data_source_block XV
_cod_original_cell_volume 3218.56(8)
_cod_database_code 2018293
_cod_database_fobs_code 2018293

loop_
_symmetry_equiv_pos_as_xyz
'x, y, z'
'-x, -y, -z'

loop_
_atom_site_type_symbol
_atom_site_label
_atom_site_fract_x
_atom_site_fract_y
_atom_site_fract_z
_atom_site_U_iso_or_equiv
_atom_site_adp_type
_atom_site_calc_flag
_atom_site_refinement_flags
_atom_site_occupancy
_atom_site_symmetry_multiplicity
_atom_site_disorder_assembly
_atom_site_disorder_group
Rh Rh1 0.618741(18) 0.159111(17) 0.275124(14) 0.03371(8) Uani d D 1 1 . .
H H0A 0.533(3) 0.177(3) 0.2364(19) 0.040 Uiso d . 1 1 . .
H H0B 0.537(3) 0.085(3) 0.3167(19) 0.040 Uiso d . 1 1 . .
P P2 0.67735(6) 0.04327(6) 0.20967(5) 0.03365(17) Uani d . 1 1 B .
B B1 0.7940(3) 0.2021(3) 0.2659(2) 0.0422(8) Uani d . 1 1 A .
H H1A 0.739(3) 0.141(3) 0.318(2) 0.051 Uiso d . 1 1 . .
H H1B 0.736(3) 0.251(3) 0.231(2) 0.051 Uiso d . 1 1 . .
H H1C 0.858(3) 0.171(3) 0.228(2) 0.051 Uiso d . 1 1 . .
N N1 0.8572(3) 0.2666(2) 0.2986(2) 0.0548(8) Uani d DU 1 1 . .
C C1 0.7951(4) 0.2921(4) 0.3637(3) 0.0678(12) Uani d U 1 1 A .
H H1D 0.7695 0.2312 0.4037 0.102 Uiso calc R 1 1 . .
H H1E 0.7336 0.3321 0.3507 0.102 Uiso calc R 1 1 . .
H H1F 0.8400 0.3303 0.3810 0.102 Uiso calc R 1 1 . .
C C2 0.9463(5) 0.2042(5) 0.3247(4) 0.1007(18) Uani d U 1 1 A .
H H2A 0.9916 0.2438 0.3405 0.151 Uiso calc R 1 1 . .
H H2B 0.9894 0.1808 0.2836 0.151 Uiso calc R 1 1 . .
H H2C 0.9164 0.1471 0.3670 0.151 Uiso calc R 1 1 . .
B B2 0.8991(11) 0.3719(5) 0.2448(6) 0.0646(17) Uani d PDU 0.511(14) 1 A 1
H H2D 0.9560(16) 0.4049(9) 0.2687(8) 0.077 Uiso calc PRD 0.511(14) 1 A 1
H H2E 0.8298(18) 0.4243(12) 0.2369(6) 0.077 Uiso calc PRD 0.511(14) 1 A 1
N N2 0.9603(8) 0.3539(8) 0.1661(6) 0.0707(17) Uani d PDU 0.511(14) 1 A 1
H H2 0.9304 0.2985 0.1608 0.085 Uiso calc PR 0.511(14) 1 A 1
C C3 0.9464(14) 0.4443(10) 0.1018(6) 0.113(4) Uani d PDU 0.511(14) 1 A 1
H H3A 0.9958 0.4974 0.0975 0.170 Uiso calc PR 0.511(14) 1 A 1
H H3B 0.8725 0.4676 0.1117 0.170 Uiso calc PR 0.511(14) 1 A 1
H H3C 0.9622 0.4260 0.0548 0.170 Uiso calc PR 0.511(14) 1 A 1
C C4 1.0795(8) 0.3391(11) 0.1582(9) 0.099(4) Uani d PDU 0.511(14) 1 A 1
H H4A 1.1130 0.3388 0.1067 0.148 Uiso calc PR 0.511(14) 1 A 1
H H4B 1.0925 0.2756 0.1931 0.148 Uiso calc PR 0.511(14) 1 A 1
H H4C 1.1103 0.3933 0.1696 0.148 Uiso calc PR 0.511(14) 1 A 1
B B12 0.8890(12) 0.3688(6) 0.2356(6) 0.0646(17) Uani d PDU 0.489(14) 1 A 2
H H12A 0.9497(17) 0.4082(10) 0.2520(7) 0.077 Uiso calc PRD 0.489(14) 1 A 2
H H12B 0.815(2) 0.4166(12) 0.2348(6) 0.077 Uiso calc PRD 0.489(14) 1 A 2
N N12 0.9380(8) 0.3619(9) 0.1520(6) 0.0707(17) Uani d PDU 0.489(14) 1 A 2
H H12 0.9292 0.2965 0.1527 0.085 Uiso calc PR 0.489(14) 1 A 2
C C103 0.8781(14) 0.4264(12) 0.0964(7) 0.120(5) Uani d PDU 0.489(14) 1 A 2
H H10A 0.8762 0.4947 0.0997 0.180 Uiso calc PR 0.489(14) 1 A 2
H H10B 0.8047 0.4009 0.1079 0.180 Uiso calc PR 0.489(14) 1 A 2
H H10C 0.9147 0.4255 0.0456 0.180 Uiso calc PR 0.489(14) 1 A 2
C C104 1.0555(9) 0.3869(12) 0.1226(8) 0.092(4) Uani d PDU 0.489(14) 1 A 2
H H10D 1.0974 0.3263 0.1344 0.139 Uiso calc PR 0.489(14) 1 A 2
H H10E 1.0754 0.4342 0.1461 0.139 Uiso calc PR 0.489(14) 1 A 2
H H10F 1.0704 0.4165 0.0682 0.139 Uiso calc PR 0.489(14) 1 A 2
P P1 0.50761(12) 0.26357(13) 0.33150(10) 0.0334(3) Uani d PDU 0.775(4) 1 B 1
C C5 0.5124(6) 0.2502(5) 0.4310(3) 0.0416(13) Uani d PDU 0.775(4) 1 B 1
H H5 0.5715 0.2954 0.4282 0.050 Uiso calc PR 0.775(4) 1 B 1
C C6 0.4113(8) 0.2820(7) 0.4805(4) 0.051(2) Uani d PU 0.775(4) 1 B 1
H H6A 0.3516 0.2369 0.4881 0.076 Uiso calc PR 0.775(4) 1 B 1
H H6B 0.3927 0.3499 0.4556 0.076 Uiso calc PR 0.775(4) 1 B 1
H H6C 0.4255 0.2793 0.5291 0.076 Uiso calc PR 0.775(4) 1 B 1
C C7 0.5455(10) 0.1448(10) 0.4702(5) 0.056(2) Uani d PU 0.775(4) 1 B 1
H H7A 0.5559 0.1426 0.5197 0.084 Uiso calc PR 0.775(4) 1 B 1
H H7B 0.6125 0.1275 0.4399 0.084 Uiso calc PR 0.775(4) 1 B 1
H H7C 0.4890 0.0973 0.4760 0.084 Uiso calc PR 0.775(4) 1 B 1
C C8 0.5381(4) 0.3972(3) 0.2834(2) 0.0426(10) Uani d PDU 0.775(4) 1 B 1
H H8 0.6057 0.4103 0.2966 0.051 Uiso calc PR 0.775(4) 1 B 1
C C9 0.4576(5) 0.4715(4) 0.3094(3) 0.0651(15) Uani d PU 0.775(4) 1 B 1
H H9A 0.4828 0.5393 0.2811 0.098 Uiso calc PR 0.775(4) 1 B 1
H H9B 0.4510 0.4622 0.3630 0.098 Uiso calc PR 0.775(4) 1 B 1
H H9C 0.3876 0.4606 0.3007 0.098 Uiso calc PR 0.775(4) 1 B 1
C C10 0.5659(5) 0.4225(4) 0.1987(3) 0.0607(14) Uani d PU 0.775(4) 1 B 1
H H10G 0.5000 0.4262 0.1806 0.091 Uiso calc PR 0.775(4) 1 B 1
H H10H 0.6121 0.3709 0.1832 0.091 Uiso calc PR 0.775(4) 1 B 1
H H10I 0.6037 0.4867 0.1774 0.091 Uiso calc PR 0.775(4) 1 B 1
C C11 0.3632(3) 0.2470(4) 0.3371(3) 0.0473(11) Uani d PDU 0.775(4) 1 B 1
H H11 0.3231 0.2909 0.3667 0.057 Uiso calc PR 0.775(4) 1 B 1
C C12 0.3242(5) 0.1400(5) 0.3806(4) 0.0669(16) Uani d PU 0.775(4) 1 B 1
H H12C 0.2457 0.1382 0.3950 0.100 Uiso calc PR 0.775(4) 1 B 1
H H12D 0.3530 0.1174 0.4257 0.100 Uiso calc PR 0.775(4) 1 B 1
H H12E 0.3491 0.0962 0.3487 0.100 Uiso calc PR 0.775(4) 1 B 1
C C13 0.3328(5) 0.2789(5) 0.2612(4) 0.0701(16) Uani d PU 0.775(4) 1 B 1
H H13A 0.3792 0.2456 0.2273 0.105 Uiso calc PR 0.775(4) 1 B 1
H H13B 0.3419 0.3510 0.2398 0.105 Uiso calc PR 0.775(4) 1 B 1
H H13C 0.2579 0.2605 0.2678 0.105 Uiso calc PR 0.775(4) 1 B 1
P P11 0.4855(4) 0.2354(4) 0.3514(3) 0.0334(3) Uani d PDU 0.225(4) 1 B 2
C C105 0.5122(19) 0.2333(16) 0.4434(8) 0.035(4) Uani d PDU 0.225(4) 1 B 2
H H105 0.5699 0.2841 0.4316 0.042 Uiso calc PR 0.225(4) 1 B 2
C C106 0.418(3) 0.264(2) 0.4989(16) 0.039(5) Uani d PU 0.225(4) 1 B 2
H H10J 0.3572 0.2179 0.5114 0.058 Uiso calc PR 0.225(4) 1 B 2
H H10K 0.3954 0.3315 0.4757 0.058 Uiso calc PR 0.225(4) 1 B 2
H H10L 0.4402 0.2626 0.5446 0.058 Uiso calc PR 0.225(4) 1 B 2
C C107 0.554(3) 0.138(3) 0.4864(17) 0.039(5) Uani d PU 0.225(4) 1 B 2
H H10M 0.5898 0.1517 0.5226 0.058 Uiso calc PR 0.225(4) 1 B 2
H H10N 0.6057 0.1098 0.4517 0.058 Uiso calc PR 0.225(4) 1 B 2
H H10O 0.4946 0.0915 0.5131 0.058 Uiso calc PR 0.225(4) 1 B 2
C C108 0.4693(13) 0.3703(7) 0.3047(8) 0.046(3) Uani d PDU 0.225(4) 1 B 2
H H108 0.3932 0.3862 0.3247 0.055 Uiso calc PR 0.225(4) 1 B 2
C C109 0.5360(16) 0.4408(14) 0.3198(11) 0.059(4) Uani d PU 0.225(4) 1 B 2
H H10P 0.6115 0.4331 0.2967 0.088 Uiso calc PR 0.225(4) 1 B 2
H H10Q 0.5272 0.4270 0.3741 0.088 Uiso calc PR 0.225(4) 1 B 2
H H10R 0.5137 0.5088 0.2988 0.088 Uiso calc PR 0.225(4) 1 B 2
C C110 0.4816(17) 0.3884(14) 0.2199(11) 0.062(4) Uani d PU 0.225(4) 1 B 2
H H11A 0.4552 0.4546 0.1982 0.092 Uiso calc PR 0.225(4) 1 B 2
H H11B 0.4401 0.3381 0.2115 0.092 Uiso calc PR 0.225(4) 1 B 2
H H11C 0.5575 0.3840 0.1960 0.092 Uiso calc PR 0.225(4) 1 B 2
C C111 0.3451(8) 0.1858(11) 0.3768(9) 0.041(3) Uani d PDU 0.225(4) 1 B 2
H H111 0.3016 0.2267 0.4076 0.049 Uiso calc PR 0.225(4) 1 B 2
C C112 0.3332(14) 0.0816(15) 0.4261(11) 0.055(4) Uani d PU 0.225(4) 1 B 2
H H11D 0.2595 0.0701 0.4562 0.083 Uiso calc PR 0.225(4) 1 B 2
H H11E 0.3830 0.0704 0.4594 0.083 Uiso calc PR 0.225(4) 1 B 2
H H11F 0.3493 0.0358 0.3952 0.083 Uiso calc PR 0.225(4) 1 B 2
C C113 0.2956(16) 0.2010(16) 0.3102(12) 0.063(4) Uani d PU 0.225(4) 1 B 2
H H11G 0.3291 0.1562 0.2809 0.094 Uiso calc PR 0.225(4) 1 B 2
H H11H 0.3072 0.2699 0.2788 0.094 Uiso calc PR 0.225(4) 1 B 2
H H11I 0.2185 0.1866 0.3278 0.094 Uiso calc PR 0.225(4) 1 B 2
C C14 0.7635(3) -0.0602(2) 0.2504(2) 0.0478(8) Uani d . 1 1 . .
H H14 0.7423 -0.1208 0.2398 0.057 Uiso calc R 1 1 B .
C C15 0.8840(3) -0.0460(3) 0.2182(3) 0.0646(11) Uani d . 1 1 B .
H H15A 0.9083 0.0133 0.2271 0.097 Uiso calc R 1 1 . .
H H15B 0.8996 -0.0377 0.1642 0.097 Uiso calc R 1 1 . .
H H15C 0.9215 -0.1043 0.2426 0.097 Uiso calc R 1 1 . .
C C16 0.7409(5) -0.0831(3) 0.3358(3) 0.0722(13) Uani d . 1 1 B .
H H16A 0.7722 -0.1472 0.3569 0.108 Uiso calc R 1 1 . .
H H16B 0.6633 -0.0858 0.3563 0.108 Uiso calc R 1 1 . .
H H16C 0.7729 -0.0309 0.3488 0.108 Uiso calc R 1 1 . .
C C17 0.7548(3) 0.0979(3) 0.11206(19) 0.0464(8) Uani d . 1 1 . .
H H17 0.8290 0.1101 0.1159 0.056 Uiso calc R 1 1 B .
C C18 0.7666(4) 0.0274(4) 0.0624(2) 0.0687(12) Uani d . 1 1 B .
H H18A 0.6974 0.0202 0.0511 0.103 Uiso calc R 1 1 . .
H H18B 0.7903 -0.0377 0.0889 0.103 Uiso calc R 1 1 . .
H H18C 0.8197 0.0550 0.0155 0.103 Uiso calc R 1 1 . .
C C19 0.7134(4) 0.1989(3) 0.0738(2) 0.0658(11) Uani d . 1 1 B .
H H19A 0.7626 0.2277 0.0253 0.099 Uiso calc R 1 1 . .
H H19B 0.7090 0.2431 0.1055 0.099 Uiso calc R 1 1 . .
H H19C 0.6421 0.1907 0.0660 0.099 Uiso calc R 1 1 . .
C C20 0.5673(3) -0.0294(3) 0.2012(2) 0.0528(9) Uani d . 1 1 . .
H H20 0.6016 -0.0737 0.1701 0.063 Uiso calc R 1 1 B .
C C21 0.5080(4) -0.0974(4) 0.2765(3) 0.0774(15) Uani d . 1 1 B .
H H21A 0.4766 -0.0573 0.3101 0.116 Uiso calc R 1 1 . .
H H21B 0.5584 -0.1447 0.2989 0.116 Uiso calc R 1 1 . .
H H21C 0.4509 -0.1337 0.2687 0.116 Uiso calc R 1 1 . .
C C22 0.4871(3) 0.0337(4) 0.1607(3) 0.0758(14) Uani d . 1 1 B .
H H22A 0.4345 -0.0096 0.1550 0.114 Uiso calc R 1 1 . .
H H22B 0.5251 0.0739 0.1111 0.114 Uiso calc R 1 1 . .
H H22C 0.4502 0.0775 0.1898 0.114 Uiso calc R 1 1 . .
B B200 0.1581(2) 0.7010(2) 0.24233(17) 0.0290(6) Uani d . 1 1 . .
C C201 0.2582(2) 0.6848(2) 0.17602(15) 0.0283(5) Uani d . 1 1 . .
C C202 0.2516(2) 0.6121(2) 0.14003(17) 0.0344(6) Uani d . 1 1 . .
H H202 0.1876 0.5738 0.1542 0.041 Uiso calc R 1 1 . .
C C203 0.3353(2) 0.5943(2) 0.08461(18) 0.0380(7) Uani d D 1 1 C .
C C204 0.4318(2) 0.6450(2) 0.06453(18) 0.0388(7) Uani d . 1 1 . .
H H204 0.4893 0.6322 0.0271 0.047 Uiso calc R 1 1 . .
C C205 0.4421(2) 0.7147(2) 0.10034(17) 0.0350(6) Uani d . 1 1 . .
C C206 0.3567(2) 0.7347(2) 0.15439(16) 0.0315(6) Uani d . 1 1 . .
H H206 0.3660 0.7841 0.1772 0.038 Uiso calc R 1 1 . .
C C207 0.3204(2) 0.5203(2) 0.04475(18) 0.0540(9) Uani d D 1 1 . .
F F1 0.3969(5) 0.5288(5) -0.0180(3) 0.0629(15) Uani d PDU 0.662(16) 1 C 1
F F2 0.3181(7) 0.4273(3) 0.0869(3) 0.0769(18) Uani d PDU 0.662(16) 1 C 1
F F3 0.2288(3) 0.5353(4) 0.0210(3) 0.0536(15) Uani d PDU 0.662(16) 1 C 1
F F101 0.2177(4) 0.4986(13) 0.0527(11) 0.110(5) Uani d PDU 0.338(16) 1 C 2
F F102 0.3673(12) 0.5437(9) -0.0273(3) 0.085(4) Uani d PDU 0.338(16) 1 C 2
F F103 0.3618(13) 0.4326(5) 0.0768(6) 0.079(4) Uani d PDU 0.338(16) 1 C 2
C C208 0.5447(3) 0.7715(3) 0.0802(2) 0.0514(9) Uani d . 1 1 . .
F F4 0.6184(2) 0.7477(3) 0.02651(19) 0.0953(11) Uani d . 1 1 . .
F F5 0.58848(19) 0.7581(2) 0.13937(17) 0.0769(7) Uani d . 1 1 . .
F F6 0.5324(2) 0.86972(19) 0.05635(16) 0.0742(7) Uani d . 1 1 . .
C C209 0.1750(2) 0.6187(2) 0.31914(15) 0.0287(5) Uani d . 1 1 . .
C C210 0.1212(2) 0.5276(2) 0.35342(15) 0.0303(6) Uani d . 1 1 . .
H H210 0.0705 0.5087 0.3307 0.036 Uiso calc R 1 1 . .
C C211 0.1396(2) 0.4632(2) 0.42036(16) 0.0319(6) Uani d . 1 1 . .
C C212 0.2133(2) 0.4870(2) 0.45516(16) 0.0327(6) Uani d . 1 1 . .
H H212 0.2242 0.4444 0.5014 0.039 Uiso calc R 1 1 . .
C C213 0.2710(2) 0.5755(2) 0.42022(15) 0.0331(6) Uani d D 1 1 D .
C C214 0.2523(2) 0.6387(2) 0.35421(16) 0.0316(6) Uani d . 1 1 . .
H H214 0.2936 0.6982 0.3316 0.038 Uiso calc R 1 1 . .
C C215 0.0779(3) 0.3678(2) 0.45479(18) 0.0394(7) Uani d . 1 1 . .
F F7 0.0891(3) 0.3215(2) 0.52305(16) 0.1057(13) Uani d . 1 1 . .
F F8 0.1056(2) 0.30367(17) 0.41512(16) 0.0749(8) Uani d . 1 1 . .
F F9 -0.02664(17) 0.37837(17) 0.45962(18) 0.0765(8) Uani d . 1 1 . .
C C216 0.3515(2) 0.6066(2) 0.45483(14) 0.0442(8) Uani d D 1 1 . .
F F10 0.3949(6) 0.5281(4) 0.4960(4) 0.0507(17) Uani d PDU 0.55(2) 1 D 1
F F11 0.3049(6) 0.6566(9) 0.5025(6) 0.077(2) Uani d PDU 0.55(2) 1 D 1
F F12 0.4304(6) 0.6619(8) 0.4060(4) 0.077(2) Uani d PDU 0.55(2) 1 D 1
F F110 0.3268(8) 0.6926(7) 0.4705(9) 0.079(3) Uani d PDU 0.45(2) 1 D 2
F F111 0.4472(5) 0.6260(10) 0.4068(4) 0.057(2) Uani d PDU 0.45(2) 1 D 2
F F112 0.3692(10) 0.5427(8) 0.5162(6) 0.076(3) Uani d PDU 0.45(2) 1 D 2
C C217 0.0433(2) 0.6923(2) 0.22117(15) 0.0274(5) Uani d . 1 1 . .
C C218 0.0343(2) 0.7232(2) 0.14634(15) 0.0314(6) Uani d . 1 1 . .
H H218 0.0973 0.7441 0.1079 0.038 Uiso calc R 1 1 . .
C C219 -0.0627(2) 0.7247(2) 0.12616(16) 0.0340(6) Uani d D 1 1 E .
C C220 -0.1572(2) 0.6942(2) 0.18000(17) 0.0346(6) Uani d . 1 1 . .
H H220 -0.2236 0.6937 0.1662 0.042 Uiso calc R 1 1 . .
C C221 -0.1510(2) 0.6647(2) 0.25455(16) 0.0314(6) Uani d D 1 1 F .
C C222 -0.0537(2) 0.6645(2) 0.27477(15) 0.0298(6) Uani d . 1 1 . .
H H222 -0.0527 0.6451 0.3264 0.036 Uiso calc R 1 1 . .
C C223 -0.0639(2) 0.7602(2) 0.04464(18) 0.0476(8) Uani d D 1 1 . .
F F13 -0.1609(3) 0.7639(9) 0.0320(3) 0.079(2) Uani d PDU 0.64(2) 1 E 1
F F14 -0.0239(7) 0.8516(4) 0.0119(3) 0.0679(18) Uani d PDU 0.64(2) 1 E 1
F F15 -0.0035(8) 0.7042(7) 0.0061(3) 0.083(2) Uani d PDU 0.64(2) 1 E 1
F F113 0.0217(6) 0.7335(11) 0.0006(4) 0.059(3) Uani d PDU 0.36(2) 1 E 2
F F114 -0.1472(7) 0.7240(12) 0.0305(5) 0.064(3) Uani d PDU 0.36(2) 1 E 2
F F115 -0.0662(16) 0.8581(3) 0.0190(5) 0.081(4) Uani d PDU 0.36(2) 1 E 2
C C224 -0.2501(2) 0.6301(2) 0.31406(16) 0.0420(7) Uani d D 1 1 . .
F F16 -0.3379(3) 0.6760(6) 0.2924(2) 0.0621(18) Uani d PDU 0.629(16) 1 F 1
F F17 -0.2684(7) 0.5339(3) 0.3336(5) 0.085(2) Uani d PDU 0.629(16) 1 F 1
F F18 -0.2516(4) 0.6553(5) 0.3763(2) 0.0439(12) Uani d PDU 0.629(16) 1 F 1
F F116 -0.2339(8) 0.5367(4) 0.3558(5) 0.056(3) Uani d PDU 0.371(16) 1 F 2
F F117 -0.2721(9) 0.6806(7) 0.3641(5) 0.059(3) Uani d PDU 0.371(16) 1 F 2
F F118 -0.3364(5) 0.6204(13) 0.2905(4) 0.080(3) Uani d PDU 0.371(16) 1 F 2
C C225 0.1562(2) 0.8125(2) 0.25379(15) 0.0285(5) Uani d . 1 1 . .
C C226 0.1811(2) 0.8990(2) 0.19371(15) 0.0300(6) Uani d . 1 1 . .
H H226 0.2041 0.8931 0.1443 0.036 Uiso calc R 1 1 . .
C C227 0.1733(2) 0.9930(2) 0.20406(16) 0.0324(6) Uani d . 1 1 . .
C C228 0.1408(3) 1.0047(2) 0.27537(17) 0.0378(7) Uani d . 1 1 G .
H H228 0.1378 1.0688 0.2827 0.045 Uiso calc R 1 1 . .
C C229 0.1128(3) 0.9206(2) 0.33553(17) 0.0402(7) Uani d D 1 1 . .
C C230 0.1198(2) 0.8273(2) 0.32487(16) 0.0355(6) Uani d . 1 1 G .
H H230 0.0991 0.7711 0.3672 0.043 Uiso calc R 1 1 . .
C C231 0.1944(3) 1.0842(2) 0.13884(17) 0.0395(7) Uani d . 1 1 . .
F F19 0.10172(19) 1.12938(19) 0.12701(13) 0.0688(7) Uani d . 1 1 . .
F F20 0.2515(2) 1.15254(15) 0.14931(12) 0.0575(6) Uani d . 1 1 . .
F F21 0.2444(2) 1.06703(16) 0.07525(11) 0.0657(7) Uani d . 1 1 . .
C C232 0.0607(4) 0.9297(3) 0.4129(3) 0.0506(12) Uani d PDU 0.608(8) 1 G 1
F F22 0.0784(6) 1.0187(4) 0.4189(4) 0.061(2) Uani d PDU 0.608(8) 1 G 1
F F23 -0.0442(4) 0.9130(4) 0.4339(3) 0.0739(16) Uani d PDU 0.608(8) 1 G 1
F F24 0.1015(6) 0.8637(4) 0.4646(2) 0.0830(19) Uani d PDU 0.608(8) 1 G 1
C C332 0.0942(6) 0.9306(5) 0.4144(3) 0.0506(12) Uani d PDU 0.392(8) 1 G 2
F F122 0.0161(9) 0.8690(6) 0.4599(3) 0.077(3) Uani d PDU 0.392(8) 1 G 2
F F123 0.1775(7) 0.9101(7) 0.4460(4) 0.082(3) Uani d PDU 0.392(8) 1 G 2
F F124 0.0624(10) 1.0214(6) 0.4168(6) 0.066(4) Uani d PDU 0.392(8) 1 G 2

loop_
_atom_site_aniso_label
_atom_site_aniso_U_11
_atom_site_aniso_U_22
_atom_site_aniso_U_33
_atom_site_aniso_U_12
_atom_site_aniso_U_13
_atom_site_aniso_U_23
Rh1 0.03203(13) 0.03519(13) 0.04272(15) 0.00454(9) -0.01111(10) -0.02335(10)
P2 0.0299(4) 0.0347(4) 0.0421(4) -0.0004(3) -0.0046(3) -0.0225(3)
B1 0.0394(19) 0.0428(19) 0.054(2) -0.0030(15) -0.0116(16) -0.0265(18)
N1 0.0475(16) 0.0601(18) 0.071(2) -0.0044(14) -0.0145(14) -0.0380(16)
C1 0.062(2) 0.074(3) 0.086(3) 0.001(2) -0.022(2) -0.050(2)
C2 0.083(3) 0.105(4) 0.152(5) 0.027(3) -0.066(3) -0.068(4)
B2 0.063(3) 0.065(2) 0.077(3) -0.016(2) -0.006(2) -0.042(2)
N2 0.072(3) 0.072(2) 0.075(3) -0.028(2) -0.005(2) -0.035(2)
C3 0.112(7) 0.116(6) 0.104(6) 0.002(5) -0.027(5) -0.018(5)
C4 0.079(6) 0.095(6) 0.106(7) 0.011(5) 0.006(5) -0.028(5)
B12 0.063(3) 0.065(2) 0.077(3) -0.016(2) -0.006(2) -0.042(2)
N12 0.072(3) 0.072(2) 0.075(3) -0.028(2) -0.005(2) -0.035(2)
C103 0.116(7) 0.116(7) 0.120(7) -0.015(6) -0.012(6) -0.029(6)
C104 0.082(5) 0.099(6) 0.094(6) -0.021(5) -0.006(5) -0.032(5)
P1 0.0271(6) 0.0374(8) 0.0434(9) 0.0032(5) -0.0080(5) -0.0239(7)
C5 0.042(2) 0.044(3) 0.045(3) 0.009(2) -0.011(2) -0.024(2)
C6 0.055(3) 0.059(4) 0.042(4) 0.014(3) -0.005(3) -0.027(3)
C7 0.066(4) 0.060(4) 0.045(4) 0.015(3) -0.013(3) -0.020(4)
C8 0.038(2) 0.041(2) 0.050(2) 0.0072(17) -0.0051(18) -0.0193(19)
C9 0.063(3) 0.047(3) 0.076(3) 0.013(2) 0.005(3) -0.022(2)
C10 0.069(3) 0.053(3) 0.053(3) 0.020(2) -0.007(2) -0.012(2)
C11 0.0320(19) 0.062(3) 0.060(3) 0.0042(18) -0.0096(18) -0.037(2)
C12 0.044(3) 0.068(4) 0.092(4) -0.013(3) 0.001(3) -0.040(3)
C13 0.048(3) 0.107(4) 0.079(4) 0.015(3) -0.032(3) -0.051(3)
P11 0.0271(6) 0.0374(8) 0.0434(9) 0.0032(5) -0.0080(5) -0.0239(7)
C105 0.039(5) 0.040(6) 0.032(5) -0.003(5) -0.004(4) -0.023(4)
C106 0.034(6) 0.043(7) 0.040(8) 0.005(5) -0.011(5) -0.013(6)
C107 0.042(7) 0.040(7) 0.037(8) 0.005(5) -0.013(6) -0.014(6)
C108 0.045(5) 0.043(5) 0.052(5) 0.006(4) -0.013(4) -0.017(4)
C109 0.058(6) 0.049(6) 0.062(6) 0.006(5) -0.010(5) -0.010(5)
C110 0.066(7) 0.056(6) 0.059(6) 0.007(5) -0.015(5) -0.010(5)
C111 0.029(5) 0.047(6) 0.055(5) 0.005(5) -0.011(4) -0.028(5)
C112 0.044(6) 0.058(7) 0.065(7) -0.008(5) -0.009(5) -0.021(5)
C113 0.060(6) 0.071(6) 0.070(6) 0.003(5) -0.021(5) -0.033(5)
C14 0.052(2) 0.0323(16) 0.063(2) 0.0057(14) -0.0136(17) -0.0210(16)
C15 0.048(2) 0.051(2) 0.105(4) 0.0151(17) -0.028(2) -0.033(2)
C16 0.105(4) 0.043(2) 0.068(3) 0.017(2) -0.029(3) -0.011(2)
C17 0.0460(19) 0.054(2) 0.0406(18) -0.0021(15) -0.0011(14) -0.0230(16)
C18 0.069(3) 0.091(3) 0.056(2) -0.005(2) 0.004(2) -0.049(2)
C19 0.081(3) 0.070(3) 0.041(2) 0.003(2) -0.0092(19) -0.0118(19)
C20 0.0393(18) 0.060(2) 0.074(3) -0.0061(15) -0.0037(17) -0.048(2)
C21 0.063(3) 0.070(3) 0.103(4) -0.031(2) 0.014(2) -0.051(3)
C22 0.046(2) 0.104(4) 0.112(4) 0.006(2) -0.033(2) -0.074(3)
B200 0.0261(15) 0.0365(16) 0.0251(14) 0.0013(12) -0.0063(11) -0.0096(13)
C201 0.0263(13) 0.0335(14) 0.0264(13) 0.0035(10) -0.0078(10) -0.0097(11)
C202 0.0292(14) 0.0388(15) 0.0399(16) 0.0013(11) -0.0089(12) -0.0178(13)
C203 0.0360(16) 0.0418(16) 0.0444(17) 0.0071(12) -0.0107(13) -0.0248(14)
C204 0.0307(15) 0.0501(18) 0.0413(17) 0.0083(13) -0.0054(12) -0.0253(15)
C205 0.0259(14) 0.0459(17) 0.0368(15) 0.0035(12) -0.0065(11) -0.0185(13)
C206 0.0284(14) 0.0388(15) 0.0313(14) 0.0014(11) -0.0077(11) -0.0156(12)
C207 0.0394(19) 0.058(2) 0.073(3) 0.0037(16) -0.0053(17) -0.039(2)
F1 0.057(2) 0.085(3) 0.061(2) -0.002(2) -0.001(2) -0.051(2)
F2 0.109(4) 0.044(2) 0.089(4) -0.006(2) -0.037(3) -0.025(2)
F3 0.055(2) 0.064(3) 0.059(3) -0.0016(16) -0.0229(17) -0.035(2)
F101 0.100(6) 0.123(7) 0.137(8) -0.004(5) -0.026(5) -0.084(6)
F102 0.114(8) 0.098(6) 0.069(5) 0.026(5) -0.045(5) -0.050(4)
F103 0.119(7) 0.052(5) 0.069(5) -0.013(4) 0.001(5) -0.039(4)
C208 0.0318(17) 0.069(2) 0.059(2) -0.0024(15) 0.0010(15) -0.0364(19)
F4 0.0446(13) 0.129(2) 0.124(2) -0.0284(14) 0.0348(14) -0.091(2)
F5 0.0436(13) 0.104(2) 0.099(2) -0.0080(12) -0.0310(13) -0.0401(16)
F6 0.0588(15) 0.0629(15) 0.0946(19) -0.0204(12) -0.0013(13) -0.0215(14)
C209 0.0265(13) 0.0361(14) 0.0257(13) 0.0045(11) -0.0068(10) -0.0123(11)
C210 0.0272(13) 0.0367(14) 0.0298(14) 0.0029(11) -0.0078(11) -0.0135(12)
C211 0.0303(14) 0.0348(14) 0.0307(14) 0.0041(11) -0.0052(11) -0.0116(12)
C212 0.0338(15) 0.0374(15) 0.0259(13) 0.0049(11) -0.0071(11) -0.0083(12)
C213 0.0312(14) 0.0421(16) 0.0287(14) 0.0030(12) -0.0103(11) -0.0121(12)
C214 0.0299(14) 0.0375(15) 0.0287(14) -0.0010(11) -0.0078(11) -0.0104(12)
C215 0.0375(16) 0.0389(16) 0.0390(17) -0.0001(13) -0.0075(13) -0.0080(14)
F7 0.159(3) 0.086(2) 0.0642(17) -0.071(2) -0.0574(19) 0.0308(15)
F8 0.0725(16) 0.0495(13) 0.0972(19) -0.0140(11) 0.0156(14) -0.0374(13)
F9 0.0364(11) 0.0532(13) 0.121(2) -0.0062(10) 0.0038(12) -0.0121(14)
C216 0.0477(19) 0.053(2) 0.0374(17) -0.0012(15) -0.0214(14) -0.0113(15)
F10 0.040(3) 0.064(3) 0.053(3) 0.006(2) -0.028(2) -0.011(2)
F11 0.086(4) 0.101(5) 0.084(4) 0.025(3) -0.050(3) -0.066(4)
F12 0.087(4) 0.081(4) 0.065(3) -0.047(3) -0.045(3) 0.009(3)
F110 0.093(5) 0.091(5) 0.094(6) 0.022(4) -0.061(4) -0.058(4)
F111 0.041(3) 0.081(5) 0.054(4) -0.020(3) -0.004(2) -0.026(3)
F112 0.071(5) 0.102(5) 0.047(4) -0.028(4) -0.036(4) 0.015(3)
C217 0.0268(13) 0.0323(13) 0.0236(13) 0.0034(10) -0.0056(10) -0.0093(11)
C218 0.0273(13) 0.0416(15) 0.0245(13) 0.0017(11) -0.0050(10) -0.0090(12)
C219 0.0316(14) 0.0440(16) 0.0267(14) 0.0042(12) -0.0094(11) -0.0093(12)
C220 0.0269(14) 0.0440(16) 0.0364(15) 0.0029(12) -0.0100(11) -0.0152(13)
C221 0.0262(13) 0.0363(15) 0.0312(14) 0.0019(11) -0.0037(11) -0.0113(12)
C222 0.0314(14) 0.0344(14) 0.0238(13) 0.0034(11) -0.0051(10) -0.0098(11)
C223 0.0400(18) 0.072(2) 0.0317(16) 0.0029(16) -0.0139(13) -0.0127(16)
F13 0.042(2) 0.132(5) 0.046(3) -0.008(3) -0.0247(18) 0.014(3)
F14 0.058(3) 0.092(3) 0.036(2) -0.025(2) -0.0164(19) 0.017(2)
F15 0.096(4) 0.122(4) 0.046(3) 0.020(4) -0.026(3) -0.044(3)
F113 0.037(4) 0.110(6) 0.029(3) -0.001(4) -0.009(2) -0.018(4)
F114 0.053(4) 0.108(6) 0.036(4) -0.020(4) -0.025(3) -0.014(4)
F115 0.106(7) 0.074(5) 0.062(5) 0.024(4) -0.032(5) -0.013(4)
C224 0.0327(16) 0.0525(19) 0.0389(17) -0.0022(13) -0.0012(13) -0.0151(15)
F16 0.0241(17) 0.094(4) 0.054(2) -0.0024(18) -0.0029(14) -0.005(2)
F17 0.085(4) 0.054(2) 0.101(4) -0.036(2) 0.039(3) -0.039(2)
F18 0.036(2) 0.057(3) 0.0339(18) 0.0115(19) 0.0004(15) -0.0149(18)
F116 0.055(4) 0.042(3) 0.058(4) -0.019(3) 0.020(3) -0.015(3)
F117 0.051(5) 0.048(4) 0.063(5) 0.015(3) 0.017(3) -0.018(3)
F118 0.045(4) 0.123(7) 0.064(4) -0.040(4) -0.013(3) -0.009(4)
C225 0.0243(13) 0.0372(14) 0.0246(13) 0.0018(10) -0.0053(10) -0.0102(11)
C226 0.0271(13) 0.0414(15) 0.0225(13) 0.0014(11) -0.0057(10) -0.0107(11)
C227 0.0315(14) 0.0386(15) 0.0264(13) -0.0003(11) -0.0064(11) -0.0082(12)
C228 0.0474(18) 0.0359(15) 0.0308(15) -0.0003(13) -0.0065(13) -0.0125(13)
C229 0.0525(19) 0.0401(16) 0.0268(14) -0.0012(14) -0.0014(13) -0.0134(13)
C230 0.0402(16) 0.0388(16) 0.0253(14) -0.0003(12) -0.0030(11) -0.0092(12)
C231 0.0454(18) 0.0412(17) 0.0317(15) -0.0018(13) -0.0104(13) -0.0085(13)
F19 0.0599(14) 0.0749(16) 0.0552(13) 0.0092(12) -0.0230(11) 0.0127(12)
F20 0.0786(15) 0.0419(11) 0.0508(12) -0.0169(10) -0.0211(11) -0.0032(9)
F21 0.1049(19) 0.0483(12) 0.0295(10) -0.0120(12) 0.0094(11) -0.0064(9)
C232 0.069(3) 0.0465(18) 0.0348(17) -0.005(2) 0.000(2) -0.0182(15)
F22 0.089(4) 0.054(3) 0.042(3) -0.022(3) 0.006(3) -0.030(3)
F23 0.068(3) 0.098(3) 0.054(3) -0.022(2) 0.021(2) -0.044(2)
F24 0.130(5) 0.088(3) 0.0289(19) 0.034(3) -0.016(3) -0.020(2)
C332 0.069(3) 0.0465(18) 0.0348(17) -0.005(2) 0.000(2) -0.0182(15)
F122 0.114(5) 0.061(4) 0.043(3) -0.037(4) 0.027(4) -0.026(3)
F123 0.113(5) 0.102(5) 0.043(3) 0.015(4) -0.032(3) -0.028(3)
F124 0.092(6) 0.059(6) 0.044(5) -0.001(4) 0.002(4) -0.026(4)

loop_
_atom_type_symbol
_atom_type_description
_atom_type_scat_dispersion_real
_atom_type_scat_dispersion_imag
_atom_type_scat_source
C C 0.0033 0.0016 'International Tables Vol C Tables 4.2.6.8 and 6.1.1.4'
H H 0.0000 0.0000 'International Tables Vol C Tables 4.2.6.8 and 6.1.1.4'
B B 0.0013 0.0007 'International Tables Vol C Tables 4.2.6.8 and 6.1.1.4'
N N 0.0061 0.0033 'International Tables Vol C Tables 4.2.6.8 and 6.1.1.4'
F F 0.0171 0.0103 'International Tables Vol C Tables 4.2.6.8 and 6.1.1.4'
P P 0.1023 0.0942 'International Tables Vol C Tables 4.2.6.8 and 6.1.1.4'
Rh Rh -1.1178 0.9187 'International Tables Vol C Tables 4.2.6.8 and 6.1.1.4'

loop_
_geom_angle_atom_site_label_1
_geom_angle_atom_site_label_2
_geom_angle_atom_site_label_3
_geom_angle
_geom_angle_publ_flag
P1 Rh1 B1 107.65(10) n
P1 Rh1 P2 160.86(4) y
B1 Rh1 P2 90.98(9) n
P1 Rh1 P11 12.16(12) n
B1 Rh1 P11 114.78(16) n
P2 Rh1 P11 153.57(14) y
P1 Rh1 H0A 77.0(14) n
B1 Rh1 H0A 143.9(14) n
P2 Rh1 H0A 85.3(14) n
P11 Rh1 H0A 77.2(14) n
P1 Rh1 H0B 85.0(14) n
B1 Rh1 H0B 142.3(14) n
P2 Rh1 H0B 82.7(14) n
P11 Rh1 H0B 73.3(14) n
H0A Rh1 H0B 72.8(19) y
P1 Rh1 H1A 105.0(11) n
B1 Rh1 H1A 31.6(12) n
P2 Rh1 H1A 93.1(11) n
P11 Rh1 H1A 105.7(12) n
H0A Rh1 H1A 175.3(18) n
H0B Rh1 H1A 111.4(18) n
P1 Rh1 H1B 95.4(11) n
B1 Rh1 H1B 30.5(12) n
P2 Rh1 H1B 98.7(11) n
P11 Rh1 H1B 106.5(11) n
H0A Rh1 H1B 114.8(18) n
H0B Rh1 H1B 172.3(18) n
H1A Rh1 H1B 61.1(16) y
C20 P2 C17 105.18(17) n
C20 P2 C14 100.08(17) n
C17 P2 C14 104.15(17) n
C20 P2 Rh1 113.80(11) n
C17 P2 Rh1 114.08(11) n
C14 P2 Rh1 117.83(12) n
N1 B1 Rh1 138.7(2) n
N1 B1 H1A 108.2(18) n
Rh1 B1 H1A 54.2(18) n
N1 B1 H1B 111.6(19) n
Rh1 B1 H1B 55.3(19) n
H1A B1 H1B 107(3) n
N1 B1 H1C 105(2) n
Rh1 B1 H1C 116(2) n
H1A B1 H1C 115(3) n
H1B B1 H1C 109(3) n
C1 N1 C2 105.2(4) n
C1 N1 B2 101.6(5) n
C2 N1 B2 111.6(7) n
C1 N1 B12 106.0(5) n
C2 N1 B12 117.2(7) n
B2 N1 B12 9.3(11) n
C1 N1 B1 114.6(3) n
C2 N1 B1 107.0(3) n
B2 N1 B1 116.3(6) n
B12 N1 B1 107.1(6) n
N1 C1 H1D 109.5 n
N1 C1 H1E 109.5 n
H1D C1 H1E 109.5 n
N1 C1 H1F 109.5 n
H1D C1 H1F 109.5 n
H1E C1 H1F 109.5 n
N1 C2 H2A 109.5 n
N1 C2 H2B 109.5 n
H2A C2 H2B 109.5 n
N1 C2 H2C 109.5 n
H2A C2 H2C 109.5 n
H2B C2 H2C 109.5 n
N1 B2 N2 106.1(6) n
N1 B2 H2D 110.5 n
N1 B2 H2E 110.5 n
C4 N2 C3 106.5(8) n
C4 N2 B2 113.8(6) n
C3 N2 B2 109.5(6) n
C4 N2 H2 109.0 n
C3 N2 H2 109.0 n
B2 N2 H2 109.0 n
N1 B12 N12 116.3(7) n
N1 B12 H12A 108.2 n
N12 B12 H12A 108.2 n
N1 B12 H12B 108.2 n
N12 B12 H12B 108.2 n
H12A B12 H12B 107.4 n
C104 N12 C103 108.2(9) n
C104 N12 B12 115.0(6) n
C103 N12 B12 112.0(7) n
C104 N12 H12 107.1 n
C103 N12 H12 107.1 n
B12 N12 H12 107.1 n
N12 C103 H10A 109.5 n
N12 C103 H10B 109.5 n
H10A C103 H10B 109.5 n
N12 C103 H10C 109.5 n
H10A C103 H10C 109.5 n
H10B C103 H10C 109.5 n
N12 C104 H10D 109.5 n
N12 C104 H10E 109.5 n
H10D C104 H10E 109.5 n
N12 C104 H10F 109.5 n
H10D C104 H10F 109.5 n
H10E C104 H10F 109.5 n
C11 P1 C8 105.8(2) n
C11 P1 C5 103.5(3) n
C8 P1 C5 103.7(2) n
C11 P1 Rh1 114.03(15) n
C8 P1 Rh1 113.35(15) n
C5 P1 Rh1 115.3(3) n
C7 C5 C6 110.4(6) n
C7 C5 P1 111.5(6) n
C6 C5 P1 116.4(5) n
C7 C5 H5 105.9 n
C6 C5 H5 105.9 n
P1 C5 H5 105.9 n
C10 C8 C9 110.5(4) n
C10 C8 P1 113.9(3) n
C9 C8 P1 116.7(3) n
C10 C8 H8 104.8 n
C9 C8 H8 104.8 n
P1 C8 H8 104.8 n
C13 C11 C12 110.6(5) n
C13 C11 P1 114.0(4) n
C12 C11 P1 111.7(4) n
C13 C11 H11 106.7 n
C12 C11 H11 106.7 n
P1 C11 H11 106.7 n
C105 P11 C108 103.9(6) n
C105 P11 C111 103.6(6) n
C108 P11 C111 102.7(5) n
C105 P11 Rh1 115.6(9) n
C108 P11 Rh1 112.4(5) n
C111 P11 Rh1 117.0(5) n
C107 C105 C106 106.6(19) n
C107 C105 P11 116.5(18) n
C106 C105 P11 115.7(16) n
C107 C105 H105 105.7 n
C106 C105 H105 105.7 n
P11 C105 H105 105.7 n
C105 C106 H10J 109.5 n
C105 C106 H10K 109.5 n
H10J C106 H10K 109.5 n
C105 C106 H10L 109.5 n
H10J C106 H10L 109.5 n
H10K C106 H10L 109.5 n
C105 C107 H10M 109.5 n
C105 C107 H10N 109.5 n
H10M C107 H10N 109.5 n
C105 C107 H10O 109.5 n
H10M C107 H10O 109.5 n
H10N C107 H10O 109.5 n
C109 C108 C110 111.3(14) n
C109 C108 P11 116.6(11) n
C110 C108 P11 110.2(10) n
C109 C108 H108 106.0 n
C110 C108 H108 106.0 n
P11 C108 H108 106.0 n
C108 C109 H10P 109.5 n
C108 C109 H10Q 109.5 n
H10P C109 H10Q 109.5 n
C108 C109 H10R 109.5 n
H10P C109 H10R 109.5 n
H10Q C109 H10R 109.5 n
C108 C110 H11A 109.5 n
C108 C110 H11B 109.5 n
H11A C110 H11B 109.5 n
C108 C110 H11C 109.5 n
H11A C110 H11C 109.5 n
H11B C110 H11C 109.5 n
C112 C111 C113 112.5(13) n
C112 C111 P11 113.2(10) n
C113 C111 P11 113.7(12) n
C112 C111 H111 105.5 n
C113 C111 H111 105.5 n
P11 C111 H111 105.5 n
C111 C112 H11D 109.5 n
C111 C112 H11E 109.5 n
H11D C112 H11E 109.5 n
C111 C112 H11F 109.5 n
H11D C112 H11F 109.5 n
H11E C112 H11F 109.5 n
C111 C113 H11G 109.5 n
C111 C113 H11H 109.5 n
H11G C113 H11H 109.5 n
C111 C113 H11I 109.5 n
H11G C113 H11I 109.5 n
H11H C113 H11I 109.5 n
C15 C14 C16 109.2(4) n
C15 C14 P2 115.9(3) n
C16 C14 P2 111.1(3) n
C15 C14 H14 106.7 n
C16 C14 H14 106.7 n
P2 C14 H14 106.7 n
C14 C15 H15A 109.5 n
C14 C15 H15B 109.5 n
H15A C15 H15B 109.5 n
C14 C15 H15C 109.5 n
H15A C15 H15C 109.5 n
H15B C15 H15C 109.5 n
C14 C16 H16A 109.5 n
C14 C16 H16B 109.5 n
H16A C16 H16B 109.5 n
C14 C16 H16C 109.5 n
H16A C16 H16C 109.5 n
H16B C16 H16C 109.5 n
C19 C17 C18 110.9(3) n
C19 C17 P2 113.2(3) n
C18 C17 P2 113.8(3) n
C19 C17 H17 106.1 n
C18 C17 H17 106.1 n
P2 C17 H17 106.1 n
C17 C18 H18A 109.5 n
C17 C18 H18B 109.5 n
H18A C18 H18B 109.5 n
C17 C18 H18C 109.5 n
H18A C18 H18C 109.5 n
H18B C18 H18C 109.5 n
C17 C19 H19A 109.5 n
C17 C19 H19B 109.5 n
H19A C19 H19B 109.5 n
C17 C19 H19C 109.5 n
H19A C19 H19C 109.5 n
H19B C19 H19C 109.5 n
C22 C20 C21 109.8(4) n
C22 C20 P2 113.9(3) n
C21 C20 P2 113.0(3) n
C22 C20 H20 106.6 n
C21 C20 H20 106.6 n
P2 C20 H20 106.6 n
C20 C21 H21A 109.5 n
C20 C21 H21B 109.5 n
H21A C21 H21B 109.5 n
C20 C21 H21C 109.5 n
H21A C21 H21C 109.5 n
H21B C21 H21C 109.5 n
C20 C22 H22A 109.5 n
C20 C22 H22B 109.5 n
H22A C22 H22B 109.5 n
C20 C22 H22C 109.5 n
H22A C22 H22C 109.5 n
H22B C22 H22C 109.5 n
C217 B200 C209 114.8(2) n
C217 B200 C201 110.7(2) n
C209 B200 C201 105.2(2) n
C217 B200 C225 103.9(2) n
C209 B200 C225 109.0(2) n
C201 B200 C225 113.5(2) n
C206 C201 C202 115.1(2) n
C206 C201 B200 124.3(2) n
C202 C201 B200 120.5(2) n
C203 C202 C201 122.5(3) n
C203 C202 H202 118.7 n
C201 C202 H202 118.7 n
C204 C203 C202 120.9(3) n
C204 C203 C207 119.3(3) n
C202 C203 C207 119.8(3) n
C205 C204 C203 118.1(3) n
C205 C204 H204 121.0 n
C203 C204 H204 121.0 n
C204 C205 C206 120.9(3) n
C204 C205 C208 119.9(3) n
C206 C205 C208 119.1(3) n
C201 C206 C205 122.4(3) n
C201 C206 H206 118.8 n
C205 C206 H206 118.8 n
F102 C207 F101 108.3(5) n
F2 C207 F1 108.0(4) n
F2 C207 F3 106.9(4) n
F1 C207 F3 104.1(4) n
F102 C207 F103 106.2(5) n
F101 C207 F103 103.7(5) n
F102 C207 C203 115.5(5) n
F2 C207 C203 113.3(4) n
F101 C207 C203 113.2(5) n
F1 C207 C203 112.2(3) n
F3 C207 C203 111.7(3) n
F103 C207 C203 109.1(5) n
F4 C208 F6 106.3(3) n
F4 C208 F5 107.4(3) n
F6 C208 F5 104.3(3) n
F4 C208 C205 113.2(3) n
F6 C208 C205 113.1(3) n
F5 C208 C205 112.0(3) n
C210 C209 C214 115.5(3) n
C210 C209 B200 126.3(2) n
C214 C209 B200 118.2(2) n
C209 C210 C211 121.9(3) n
C209 C210 H210 119.1 n
C211 C210 H210 119.1 n
C212 C211 C210 121.1(3) n
C212 C211 C215 119.7(3) n
C210 C211 C215 119.2(3) n
C211 C212 C213 117.8(3) n
C211 C212 H212 121.1 n
C213 C212 H212 121.1 n
C214 C213 C212 120.8(3) n
C214 C213 C216 118.4(3) n
C212 C213 C216 120.8(2) n
C213 C214 C209 122.8(3) n
C213 C214 H214 118.6 n
C209 C214 H214 118.6 n
F7 C215 F8 106.4(3) n
F7 C215 F9 106.1(3) n
F8 C215 F9 103.7(3) n
F7 C215 C211 113.5(3) n
F8 C215 C211 112.8(3) n
F9 C215 C211 113.4(3) n
F12 C216 F11 107.8(4) n
F12 C216 F10 107.5(4) n
F11 C216 F10 104.9(4) n
F112 C216 F110 106.9(5) n
F112 C216 F111 105.9(5) n
F110 C216 F111 102.9(5) n
F112 C216 C213 116.3(4) n
F12 C216 C213 114.0(4) n
F11 C216 C213 110.8(4) n
F10 C216 C213 111.4(3) n
F110 C216 C213 112.4(4) n
F111 C216 C213 111.3(4) n
C218 C217 C222 115.3(2) n
C218 C217 B200 120.6(2) n
C222 C217 B200 123.7(2) n
C219 C218 C217 122.6(3) n
C219 C218 H218 118.7 n
C217 C218 H218 118.7 n
C218 C219 C220 121.1(3) n
C218 C219 C223 118.5(2) n
C220 C219 C223 120.4(2) n
C221 C220 C219 117.5(3) n
C221 C220 H220 121.2 n
C219 C220 H220 121.2 n
C220 C221 C222 121.3(3) n
C220 C221 C224 119.3(2) n
C222 C221 C224 119.4(2) n
C221 C222 C217 122.1(3) n
C221 C222 H222 119.0 n
C217 C222 H222 119.0 n
F115 C223 F114 107.7(5) n
F115 C223 F113 105.0(5) n
F114 C223 F113 105.3(5) n
F13 C223 F14 105.1(4) n
F13 C223 F15 108.3(4) n
F14 C223 F15 105.0(4) n
F13 C223 C219 113.5(3) n
F115 C223 C219 112.7(5) n
F114 C223 C219 111.9(4) n
F113 C223 C219 113.6(4) n
F14 C223 C219 112.6(3) n
F15 C223 C219 111.9(3) n
F118 C224 F117 110.5(5) n
F17 C224 F18 107.7(4) n
F17 C224 F16 107.2(4) n
F18 C224 F16 102.7(3) n
F118 C224 F116 103.5(4) n
F117 C224 F116 103.1(4) n
F17 C224 C221 114.5(3) n
F118 C224 C221 115.9(4) n
F117 C224 C221 114.0(4) n
F18 C224 C221 112.9(3) n
F16 C224 C221 111.1(3) n
F116 C224 C221 108.6(4) n
C226 C225 C230 115.5(3) n
C226 C225 B200 122.9(2) n
C230 C225 B200 121.3(2) n
C227 C226 C225 122.2(2) n
C227 C226 H226 118.9 n
C225 C226 H226 118.9 n
C228 C227 C226 120.7(3) n
C228 C227 C231 118.1(3) n
C226 C227 C231 121.1(3) n
C229 C228 C227 118.2(3) n
C229 C228 H228 120.9 n
C227 C228 H228 120.9 n
C230 C229 C228 120.8(3) n
C230 C229 C232 118.3(3) n
C228 C229 C232 120.5(3) n
C230 C229 C332 119.7(3) n
C228 C229 C332 118.6(3) n
C232 C229 C332 16.6(3) n
C229 C230 C225 122.5(3) n
C229 C230 H230 118.8 n
C225 C230 H230 118.8 n
F21 C231 F20 107.2(3) n
F21 C231 F19 106.4(3) n
F20 C231 F19 105.1(3) n
F21 C231 C227 113.8(3) n
F20 C231 C227 113.0(3) n
F19 C231 C227 110.9(3) n
F23 C232 F22 107.6(5) n
F23 C232 F24 105.3(4) n
F22 C232 F24 106.6(5) n
F23 C232 C229 114.9(4) n
F22 C232 C229 111.6(4) n
F24 C232 C229 110.4(4) n
F123 C332 F122 105.8(6) n
F123 C332 F124 107.1(6) n
F122 C332 F124 106.2(6) n
F123 C332 C229 115.7(5) n
F122 C332 C229 109.9(5) n
F124 C332 C229 111.6(5) n

loop_
_geom_bond_atom_site_label_1
_geom_bond_atom_site_label_2
_geom_bond_distance
_geom_bond_publ_flag
Rh1 P1 2.3078(12) y
Rh1 B1 2.316(4) y
Rh1 P2 2.3259(7) y
Rh1 P11 2.397(5) y
Rh1 H0A 1.44(3) y
Rh1 H0B 1.44(3) y
Rh1 H1A 1.88(4) y
Rh1 H1B 1.91(4) y
P2 C20 1.855(3) n
P2 C17 1.858(3) n
P2 C14 1.874(4) n
B1 N1 1.591(4) y
B1 H1A 1.22(4) y
B1 H1B 1.18(4) y
B1 H1C 1.12(4) y
N1 C1 1.443(5) n
N1 C2 1.492(6) n
N1 B2 1.577(7) y
N1 B12 1.585(7) y
C1 H1D 0.9800 n
C1 H1E 0.9800 n
C1 H1F 0.9800 n
C2 H2A 0.9800 n
C2 H2B 0.9800 n
C2 H2C 0.9800 n
B2 N2 1.611(7) y
B2 H2D 1.1317 n
B2 H2E 1.1317 n
N2 C4 1.509(9) n
N2 C3 1.528(9) n
N2 H2 0.9300 n
C3 H3A 0.9800 n
C3 H3B 0.9800 n
C3 H3C 0.9800 n
C4 H4A 0.9800 n
C4 H4B 0.9800 n
C4 H4C 0.9800 n
B12 N12 1.607(7) y
B12 H12A 1.1317 n
B12 H12B 1.1317 n
N12 C104 1.504(9) n
N12 C103 1.513(9) n
N12 H12 0.9300 n
C103 H10A 0.9800 n
C103 H10B 0.9800 n
C103 H10C 0.9800 n
C104 H10D 0.9800 n
C104 H10E 0.9800 n
C104 H10F 0.9800 n
P1 C11 1.855(4) n
P1 C8 1.857(4) n
P1 C5 1.877(5) n
C5 C7 1.540(13) n
C5 C6 1.544(12) n
C5 H5 1.0000 n
C6 H6A 0.9800 n
C6 H6B 0.9800 n
C6 H6C 0.9800 n
C7 H7A 0.9800 n
C7 H7B 0.9800 n
C7 H7C 0.9800 n
C8 C10 1.514(7) n
C8 C9 1.531(6) n
C8 H8 1.0000 n
C9 H9A 0.9800 n
C9 H9B 0.9800 n
C9 H9C 0.9800 n
C10 H10G 0.9800 n
C10 H10H 0.9800 n
C10 H10I 0.9800 n
C11 C13 1.529(7) n
C11 C12 1.541(8) n
C11 H11 1.0000 n
C12 H12C 0.9800 n
C12 H12D 0.9800 n
C12 H12E 0.9800 n
C13 H13A 0.9800 n
C13 H13B 0.9800 n
C13 H13C 0.9800 n
P11 C105 1.865(8) n
P11 C108 1.871(8) n
P11 C111 1.873(8) n
C105 C107 1.50(4) n
C105 C106 1.55(4) n
C105 H105 1.0000 n
C106 H10J 0.9800 n
C106 H10K 0.9800 n
C106 H10L 0.9800 n
C107 H10M 0.9800 n
C107 H10N 0.9800 n
C107 H10O 0.9800 n
C108 C109 1.48(2) n
C108 C110 1.54(2) n
C108 H108 1.0000 n
C109 H10P 0.9800 n
C109 H10Q 0.9800 n
C109 H10R 0.9800 n
C110 H11A 0.9800 n
C110 H11B 0.9800 n
C110 H11C 0.9800 n
C111 C112 1.49(2) n
C111 C113 1.51(2) n
C111 H111 1.0000 n
C112 H11D 0.9800 n
C112 H11E 0.9800 n
C112 H11F 0.9800 n
C113 H11G 0.9800 n
C113 H11H 0.9800 n
C113 H11I 0.9800 n
C14 C15 1.525(6) n
C14 C16 1.531(6) n
C14 H14 1.0000 n
C15 H15A 0.9800 n
C15 H15B 0.9800 n
C15 H15C 0.9800 n
C16 H16A 0.9800 n
C16 H16B 0.9800 n
C16 H16C 0.9800 n
C17 C19 1.525(6) n
C17 C18 1.544(5) n
C17 H17 1.0000 n
C18 H18A 0.9800 n
C18 H18B 0.9800 n
C18 H18C 0.9800 n
C19 H19A 0.9800 n
C19 H19B 0.9800 n
C19 H19C 0.9800 n
C20 C22 1.523(6) n
C20 C21 1.530(6) n
C20 H20 1.0000 n
C21 H21A 0.9800 n
C21 H21B 0.9800 n
C21 H21C 0.9800 n
C22 H22A 0.9800 n
C22 H22B 0.9800 n
C22 H22C 0.9800 n
B200 C217 1.637(4) n
B200 C209 1.638(4) n
B200 C201 1.639(4) n
B200 C225 1.646(4) n
C201 C206 1.396(4) n
C201 C202 1.407(4) n
C202 C203 1.390(4) n
C202 H202 0.9500 n
C203 C204 1.381(4) n
C203 C207 1.504(5) n
C204 C205 1.380(4) n
C204 H204 0.9500 n
C205 C206 1.398(4) n
C205 C208 1.492(5) n
C206 H206 0.9500 n
C207 F102 1.320(4) n
C207 F2 1.320(4) n
C207 F101 1.333(4) n
C207 F1 1.340(4) n
C207 F3 1.342(4) n
C207 F103 1.349(4) n
C208 F4 1.332(4) n
C208 F6 1.336(5) n
C208 F5 1.340(5) n
C209 C210 1.397(4) n
C209 C214 1.404(4) n
C210 C211 1.401(4) n
C210 H210 0.9500 n
C211 C212 1.384(4) n
C211 C215 1.492(4) n
C212 C213 1.391(4) n
C212 H212 0.9500 n
C213 C214 1.382(4) n
C213 C216 1.497(4) n
C214 H214 0.9500 n
C215 F7 1.317(4) n
C215 F8 1.325(4) n
C215 F9 1.326(4) n
C216 F112 1.314(4) n
C216 F12 1.315(4) n
C216 F11 1.326(4) n
C216 F10 1.334(4) n
C216 F110 1.334(4) n
C216 F111 1.338(4) n
C217 C218 1.402(4) n
C217 C222 1.406(4) n
C218 C219 1.386(4) n
C218 H218 0.9500 n
C219 C220 1.390(4) n
C219 C223 1.498(4) n
C220 C221 1.387(4) n
C220 H220 0.9500 n
C221 C222 1.392(4) n
C221 C224 1.490(4) n
C222 H222 0.9500 n
C223 F13 1.318(4) n
C223 F115 1.323(4) n
C223 F114 1.325(4) n
C223 F113 1.326(4) n
C223 F14 1.330(4) n
C223 F15 1.330(4) n
C224 F17 1.315(4) n
C224 F118 1.319(4) n
C224 F117 1.323(4) n
C224 F18 1.335(3) n
C224 F16 1.356(3) n
C224 F116 1.358(4) n
C225 C226 1.401(4) n
C225 C230 1.405(4) n
C226 C227 1.389(4) n
C226 H226 0.9500 n
C227 C228 1.388(4) n
C227 C231 1.493(4) n
C228 C229 1.385(4) n
C228 H228 0.9500 n
C229 C230 1.382(4) n
C229 C232 1.516(5) n
C229 C332 1.521(7) n
C230 H230 0.9500 n
C231 F21 1.320(4) n
C231 F20 1.330(4) n
C231 F19 1.351(4) n
C232 F23 1.325(4) n
C232 F22 1.328(4) n
C232 F24 1.330(4) n
C332 F123 1.325(4) n
C332 F122 1.329(4) n
C332 F124 1.329(4) n

loop_
_geom_torsion_atom_site_label_1
_geom_torsion_atom_site_label_2
_geom_torsion_atom_site_label_3
_geom_torsion_atom_site_label_4
_geom_torsion
_geom_torsion_publ_flag
P1 Rh1 P2 C20 -16.6(2) n
B1 Rh1 P2 C20 176.50(19) n
P11 Rh1 P2 C20 9.1(4) n
P1 Rh1 P2 C17 104.1(2) n
B1 Rh1 P2 C17 -62.79(17) n
P11 Rh1 P2 C17 129.8(4) n
P1 Rh1 P2 C14 -133.3(2) n
B1 Rh1 P2 C14 59.80(17) n
P11 Rh1 P2 C14 -107.6(4) n
P1 Rh1 B1 N1 13.9(4) n
P2 Rh1 B1 N1 -170.6(4) n
P11 Rh1 B1 N1 3.3(5) n
Rh1 B1 N1 C1 16.1(6) n
Rh1 B1 N1 C2 132.3(5) n
Rh1 B1 N1 B2 -102.2(6) n
Rh1 B1 N1 B12 -101.2(6) n
C1 N1 B2 N2 -174.3(7) n
C2 N1 B2 N2 74.0(9) n
B12 N1 B2 N2 -55(5) n
B1 N1 B2 N2 -49.2(9) y
N1 B2 N2 C4 -93.8(11) n
N1 B2 N2 C3 147.2(10) n
C1 N1 B12 N12 -167.9(8) n
C2 N1 B12 N12 75.1(11) n
B2 N1 B12 N12 129(5) n
B1 N1 B12 N12 -45.1(10) y
N1 B12 N12 C104 -109.5(12) n
N1 B12 N12 C103 126.5(12) n
B1 Rh1 P1 C11 175.4(2) n
P2 Rh1 P1 C11 9.2(3) n
P11 Rh1 P1 C11 -56.9(8) n
B1 Rh1 P1 C8 54.3(2) n
P2 Rh1 P1 C8 -111.9(2) n
P11 Rh1 P1 C8 -178.0(9) n
B1 Rh1 P1 C5 -65.0(3) n
P2 Rh1 P1 C5 128.7(2) n
P11 Rh1 P1 C5 62.6(8) n
C11 P1 C5 C7 98.3(7) n
C8 P1 C5 C7 -151.4(6) n
Rh1 P1 C5 C7 -26.9(7) n
C11 P1 C5 C6 -29.5(6) n
C8 P1 C5 C6 80.7(6) n
Rh1 P1 C5 C6 -154.7(5) n
C11 P1 C8 C10 -85.7(4) n
C5 P1 C8 C10 165.7(4) n
Rh1 P1 C8 C10 39.9(4) n
C11 P1 C8 C9 45.0(4) n
C5 P1 C8 C9 -63.5(5) n
Rh1 P1 C8 C9 170.7(4) n
C8 P1 C11 C13 57.3(4) n
C5 P1 C11 C13 166.0(4) n
Rh1 P1 C11 C13 -67.9(4) n
C8 P1 C11 C12 -176.4(4) n
C5 P1 C11 C12 -67.6(4) n
Rh1 P1 C11 C12 58.4(4) n
P1 Rh1 P11 C105 -102.1(10) n
B1 Rh1 P11 C105 -45.9(6) n
P2 Rh1 P11 C105 120.2(6) n
P1 Rh1 P11 C108 17.0(8) n
B1 Rh1 P11 C108 73.2(5) n
P2 Rh1 P11 C108 -120.7(5) n
P1 Rh1 P11 C111 135.4(11) n
B1 Rh1 P11 C111 -168.3(6) n
P2 Rh1 P11 C111 -2.2(7) n
C108 P11 C105 C107 -166(2) n
C111 P11 C105 C107 87(2) n
Rh1 P11 C105 C107 -42(2) n
C108 P11 C105 C106 67.4(17) n
C111 P11 C105 C106 -39.6(18) n
Rh1 P11 C105 C106 -168.9(15) n
C105 P11 C108 C109 34.4(16) n
C111 P11 C108 C109 142.0(13) n
Rh1 P11 C108 C109 -91.4(13) n
C105 P11 C108 C110 162.5(13) n
C111 P11 C108 C110 -89.8(13) n
Rh1 P11 C108 C110 36.7(13) n
C105 P11 C111 C112 -62.7(14) n
C108 P11 C111 C112 -170.7(12) n
Rh1 P11 C111 C112 65.8(13) n
C105 P11 C111 C113 167.3(13) n
C108 P11 C111 C113 59.3(13) n
Rh1 P11 C111 C113 -64.2(13) n
C20 P2 C14 C15 137.9(3) n
C17 P2 C14 C15 29.3(3) n
Rh1 P2 C14 C15 -98.3(3) n
C20 P2 C14 C16 -96.8(3) n
C17 P2 C14 C16 154.6(3) n
Rh1 P2 C14 C16 27.1(3) n
C20 P2 C17 C19 89.2(3) n
C14 P2 C17 C19 -166.0(3) n
Rh1 P2 C17 C19 -36.2(3) n
C20 P2 C17 C18 -38.7(3) n
C14 P2 C17 C18 66.1(3) n
Rh1 P2 C17 C18 -164.1(3) n
C17 P2 C20 C22 -65.6(3) n
C14 P2 C20 C22 -173.4(3) n
Rh1 P2 C20 C22 60.0(3) n
C17 P2 C20 C21 168.2(3) n
C14 P2 C20 C21 60.5(3) n
Rh1 P2 C20 C21 -66.2(3) n
C217 B200 C201 C206 144.5(3) n
C209 B200 C201 C206 -90.9(3) n
C225 B200 C201 C206 28.1(4) n
C217 B200 C201 C202 -40.0(4) n
C209 B200 C201 C202 84.6(3) n
C225 B200 C201 C202 -156.4(3) n
C206 C201 C202 C203 -2.7(4) n
B200 C201 C202 C203 -178.6(3) n
C201 C202 C203 C204 2.9(5) n
C201 C202 C203 C207 -175.9(3) n
C202 C203 C204 C205 -0.8(5) n
C207 C203 C204 C205 178.0(3) n
C203 C204 C205 C206 -1.2(5) n
C203 C204 C205 C208 -179.8(3) n
C202 C201 C206 C205 0.7(4) n
B200 C201 C206 C205 176.4(3) n
C204 C205 C206 C201 1.3(5) n
C208 C205 C206 C201 179.9(3) n
C204 C203 C207 F102 -35.8(9) n
C202 C203 C207 F102 143.0(8) n
C204 C203 C207 F2 108.8(5) n
C202 C203 C207 F2 -72.3(5) n
C204 C203 C207 F101 -161.4(10) n
C202 C203 C207 F101 17.4(10) n
C204 C203 C207 F1 -13.8(6) n
C202 C203 C207 F1 165.0(5) n
C204 C203 C207 F3 -130.3(4) n
C202 C203 C207 F3 48.5(4) n
C204 C203 C207 F103 83.7(8) n
C202 C203 C207 F103 -97.5(8) n
C204 C205 C208 F4 0.6(5) n
C206 C205 C208 F4 -178.0(3) n
C204 C205 C208 F6 121.5(3) n
C206 C205 C208 F6 -57.1(4) n
C204 C205 C208 F5 -121.0(3) n
C206 C205 C208 F5 60.4(4) n
C217 B200 C209 C210 21.5(4) n
C201 B200 C209 C210 -100.5(3) n
C225 B200 C209 C210 137.5(3) n
C217 B200 C209 C214 -160.0(2) n
C201 B200 C209 C214 78.0(3) n
C225 B200 C209 C214 -44.0(3) n
C214 C209 C210 C211 3.1(4) n
B200 C209 C210 C211 -178.4(3) n
C209 C210 C211 C212 -0.6(4) n
C209 C210 C211 C215 178.9(3) n
C210 C211 C212 C213 -2.0(4) n
C215 C211 C212 C213 178.4(3) n
C211 C212 C213 C214 2.1(4) n
C211 C212 C213 C216 179.5(2) n
C212 C213 C214 C209 0.6(4) n
C216 C213 C214 C209 -176.9(2) n
C210 C209 C214 C213 -3.1(4) n
B200 C209 C214 C213 178.3(3) n
C212 C211 C215 F7 10.0(4) n
C210 C211 C215 F7 -169.5(3) n
C212 C211 C215 F8 -111.1(3) n
C210 C211 C215 F8 69.3(4) n
C212 C211 C215 F9 131.3(3) n
C210 C211 C215 F9 -48.2(4) n
C214 C213 C216 F112 -177.8(9) n
C212 C213 C216 F112 4.7(9) n
C214 C213 C216 F12 -31.3(7) n
C212 C213 C216 F12 151.2(7) n
C214 C213 C216 F11 90.5(7) n
C212 C213 C216 F11 -87.0(7) n
C214 C213 C216 F10 -153.2(5) n
C212 C213 C216 F10 29.3(6) n
C214 C213 C216 F110 58.5(8) n
C212 C213 C216 F110 -119.0(8) n
C214 C213 C216 F111 -56.4(7) n
C212 C213 C216 F111 126.1(7) n
C209 B200 C217 C218 -151.6(3) n
C201 B200 C217 C218 -32.7(4) n
C225 B200 C217 C218 89.5(3) n
C209 B200 C217 C222 35.5(4) n
C201 B200 C217 C222 154.4(3) n
C225 B200 C217 C222 -83.4(3) n
C222 C217 C218 C219 -1.2(4) n
B200 C217 C218 C219 -174.7(3) n
C217 C218 C219 C220 -0.6(5) n
C217 C218 C219 C223 179.4(3) n
C218 C219 C220 C221 1.5(4) n
C223 C219 C220 C221 -178.4(3) n
C219 C220 C221 C222 -0.6(4) n
C219 C220 C221 C224 -179.2(3) n
C220 C221 C222 C217 -1.3(4) n
C224 C221 C222 C217 177.3(2) n
C218 C217 C222 C221 2.1(4) n
B200 C217 C222 C221 175.4(3) n
C218 C219 C223 F13 -176.3(7) n
C220 C219 C223 F13 3.6(7) n
C218 C219 C223 F115 -82.5(10) n
C220 C219 C223 F115 97.4(10) n
C218 C219 C223 F114 155.9(8) n
C220 C219 C223 F114 -24.2(9) n
C218 C219 C223 F113 36.7(8) n
C220 C219 C223 F113 -143.3(8) n
C218 C219 C223 F14 -57.2(5) n
C220 C219 C223 F14 122.7(5) n
C218 C219 C223 F15 60.8(7) n
C220 C219 C223 F15 -119.3(7) n
C220 C221 C224 F17 91.1(6) n
C222 C221 C224 F17 -87.5(7) n
C220 C221 C224 F118 6.8(9) n
C222 C221 C224 F118 -171.7(9) n
C220 C221 C224 F117 -123.1(7) n
C222 C221 C224 F117 58.3(8) n
C220 C221 C224 F18 -145.3(4) n
C222 C221 C224 F18 36.2(5) n
C220 C221 C224 F16 -30.5(5) n
C222 C221 C224 F16 150.9(5) n
C220 C221 C224 F116 122.6(6) n
C222 C221 C224 F116 -55.9(7) n
C217 B200 C225 C226 -80.6(3) n
C209 B200 C225 C226 156.6(2) n
C201 B200 C225 C226 39.7(4) n
C217 B200 C225 C230 93.5(3) n
C209 B200 C225 C230 -29.3(3) n
C201 B200 C225 C230 -146.2(3) n
C230 C225 C226 C227 1.9(4) n
B200 C225 C226 C227 176.3(3) n
C225 C226 C227 C228 0.4(4) n
C225 C226 C227 C231 -176.5(3) n
C226 C227 C228 C229 -2.2(5) n
C231 C227 C228 C229 174.8(3) n
C227 C228 C229 C230 1.6(5) n
C227 C228 C229 C232 -170.6(3) n
C227 C228 C229 C332 170.4(4) n
C228 C229 C230 C225 0.8(5) n
C232 C229 C230 C225 173.2(3) n
C332 C229 C230 C225 -167.9(4) n
C226 C225 C230 C229 -2.5(4) n
B200 C225 C230 C229 -177.0(3) n
C228 C227 C231 F21 167.5(3) n
C226 C227 C231 F21 -15.4(4) n
C228 C227 C231 F20 45.0(4) n
C226 C227 C231 F20 -137.9(3) n
C228 C227 C231 F19 -72.6(4) n
C226 C227 C231 F19 104.5(3) n
C230 C229 C232 F23 -69.8(5) n
C228 C229 C232 F23 102.6(5) n
C332 C229 C232 F23 -169.3(15) n
C230 C229 C232 F22 167.4(5) n
C228 C229 C232 F22 -20.2(6) n
C332 C229 C232 F22 68.0(13) n
C230 C229 C232 F24 49.1(5) n
C228 C229 C232 F24 -138.5(5) n
C332 C229 C232 F24 -50.4(12) n
C230 C229 C332 F123 73.4(6) n
C228 C229 C332 F123 -95.5(6) n
C232 C229 C332 F123 163.2(15) n
C230 C229 C332 F122 -46.3(6) n
C228 C229 C332 F122 144.8(6) n
C232 C229 C332 F122 43.5(11) n
C230 C229 C332 F124 -163.9(6) n
C228 C229 C332 F124 27.2(8) n
C232 C229 C332 F124 -74.1(13) n
